data_7011151
loop_
_publ_author_name
'Michael M. Bishop'
'Leonard F. Lindoy'
'Brian W. Skelton'
'Allan H. White'

_publ_section_title
;
 Modification of supramolecular motifs: some effects of incorporation
 of metal complexes into supramolecular arrays
;
_journal_issue 3
_journal_name_full 'J. Chem. Soc., Dalton Trans.'
_journal_page_first 377
_journal_page_last 382
_journal_paper_doi 10.1039/b108070a
_journal_year 2002
_chemical_formula_sum 'C38 H64 N18 Ni O4'
_chemical_formula_weight 895.74
_space_group_IT_number 2
_symmetry_cell_setting triclinic
_symmetry_space_group_name_Hall '-P 1'
_symmetry_space_group_name_H-M 'P -1'
_audit_creation_date 01-06-28
_audit_creation_method Xtal3.6
_cell_angle_alpha 87.349(2)
_cell_angle_beta 88.506(2)
_cell_angle_gamma 69.232(2)
_cell_formula_units_Z 1
_cell_length_a 7.8360(10)
_cell_length_b 10.0070(10)
_cell_length_c 15.239(2)
_cell_measurement_reflns_used 5426
_cell_measurement_temperature 153
_cell_measurement_theta_max 22.1
_cell_measurement_theta_min 3.2
_cell_volume 1116.1(2)
_computing_cell_refinement 'Siemens SAINT (Siemens, 1995)'
_computing_data_collection 'Siemens SMART (Siemens, 1995)'
_computing_data_reduction 'xtal ADDREF SORTRF'
_computing_molecular_graphics xtal
_computing_publication_material 'xtal BONDLA CIFIO'
_computing_structure_refinement 'xtal CRYLSQ'
_computing_structure_solution xtal
_diffrn_ambient_temperature 153
_diffrn_measurement_device_type
;
Bruker SMART CCD diffractometer
;
_diffrn_measurement_method '\w scans'
_diffrn_radiation_detector 'CCD area detector'
_diffrn_radiation_monochromator graphite
_diffrn_radiation_source 'sealed tube'
_diffrn_radiation_type 'Mo K\a'
_diffrn_radiation_wavelength .71073
_diffrn_reflns_av_R_equivalents .044
_diffrn_reflns_av_sigmaI/netI .043
_diffrn_reflns_limit_h_max 10
_diffrn_reflns_limit_h_min -10
_diffrn_reflns_limit_k_max 13
_diffrn_reflns_limit_k_min -13
_diffrn_reflns_limit_l_max 20
_diffrn_reflns_limit_l_min 0
_diffrn_reflns_number 13119
_diffrn_reflns_theta_max 29.18
_diffrn_reflns_theta_min 2.18
_diffrn_standards_decay_% 0
_exptl_absorpt_coefficient_mu .495
_exptl_absorpt_correction_T_max .928
_exptl_absorpt_correction_T_min .451
_exptl_absorpt_correction_type multi-scan
_exptl_absorpt_process_details
;
SADABS; Sheldrick, 1996
;
_exptl_crystal_density_diffrn 1.333
_exptl_crystal_description needle
_exptl_crystal_F_000 478
_exptl_crystal_size_max .4
_exptl_crystal_size_mid .14
_exptl_crystal_size_min .12
_refine_diff_density_max .654
_refine_diff_density_min -.637
_refine_ls_goodness_of_fit_all 1.124
_refine_ls_goodness_of_fit_ref 1.17
_refine_ls_hydrogen_treatment refall
_refine_ls_matrix_type full
_refine_ls_number_constraints 0
_refine_ls_number_parameters 405
_refine_ls_number_reflns 4686
_refine_ls_number_restraints 0
_refine_ls_R_factor_all .048
_refine_ls_R_factor_gt .038
_refine_ls_shift/su_max .006
_refine_ls_shift/su_mean .001
_refine_ls_structure_factor_coef F
_refine_ls_weighting_scheme calc
_refine_ls_wR_factor_all .047
_refine_ls_wR_factor_ref .044
_reflns_d_resolution_high .729
_reflns_d_resolution_low 9.332
_reflns_Friedel_coverage 0
_reflns_limit_h_max 10
_reflns_limit_h_min 0
_reflns_limit_k_max 13
_reflns_limit_k_min -12
_reflns_limit_l_max 20
_reflns_limit_l_min -20
_reflns_number_gt 4686
_reflns_number_total 5499
_reflns_threshold_expression 'F    > 4.00 sig(F   )'
_cod_data_source_file b108070a.txt
_cod_data_source_block mb137
_cod_original_sg_symbol_Hall -p_1
_cod_original_sg_symbol_H-M P_-1
_cod_original_formula_sum 'C38 H64 N18 Ni1 O4'
_cod_database_code 7011151

loop_
_symmetry_equiv_pos_as_xyz
+x,+y,+z
-x,-y,-z

loop_
_atom_site_label
_atom_site_fract_x
_atom_site_fract_y
_atom_site_fract_z
_atom_site_U_iso_or_equiv
_atom_site_adp_type
_atom_site_calc_flag
_atom_site_calc_attached_atom
_atom_site_occupancy
_atom_site_disorder_assembly
_atom_site_disorder_group
Ni .00000 .00005 .50000 .0164(2) Uani ? ? 1.00000 ? ?
N1 .2241(2) .01890(15) .47015(9) .0181(9) Uani ? ? 1.00000 ? ?
C2 .2694(2) .09765(17) .40803(11) .0175(10) Uani ? ? 1.00000 ? ?
O2 .42677(15) .10523(13) .39685(8) .0207(8) Uani ? ? 1.00000 ? ?
N3 .1354(2) .17988(16) .34988(10) .0214(10) Uani ? ? 1.00000 ? ?
C4 -.0504(2) .20469(18) .35162(11) .0203(11) Uani ? ? 1.00000 ? ?
O4 -.14262(16) .29184(14) .29298(9) .0292(9) Uani ? ? 1.00000 ? ?
N5 -.1156(2) .13807(15) .41338(10) .0210(10) Uani ? ? 1.00000 ? ?
C11 .3035(2) .55682(17) .10554(11) .0188(10) Uani ? ? 1.00000 ? ?
N12 .4217(2) .49294(15) .16884(9) .0213(10) Uani ? ? 1.00000 ? ?
C13 .3792(2) .39058(18) .21677(11) .0199(11) Uani ? ? 1.00000 ? ?
N13 .4918(2) .32076(18) .28136(11) .0268(11) Uani ? ? 1.00000 ? ?
N14 .22910(19) .35721(15) .20528(9) .0202(9) Uani ? ? 1.00000 ? ?
C15 .1233(2) .42792(18) .13823(11) .0196(11) Uani ? ? 1.00000 ? ?
N15 -.0263(2) .39721(18) .12275(11) .0263(11) Uani ? ? 1.00000 ? ?
N16 .1535(2) .52973(15) .08483(9) .0207(9) Uani ? ? 1.00000 ? ?
C11' .3395(2) .67179(18) .05126(11) .0210(11) Uani ? ? 1.00000 ? ?
C12' .5162(3) .6742(2) .04314(12) .0235(12) Uani ? ? 1.00000 ? ?
C13' .5500(3) .7802(2) -.00841(13) .0288(14) Uani ? ? 1.00000 ? ?
C14' .4078(3) .8850(2) -.05155(14) .0353(15) Uani ? ? 1.00000 ? ?
C15' .2312(3) .8846(2) -.04255(15) .0368(15) Uani ? ? 1.00000 ? ?
C16' .1968(3) .7782(2) .00838(13) .0283(13) Uani ? ? 1.00000 ? ?
N0 .2424(2) .26968(16) .67426(10) .0257(11) Uani ? ? 1.00000 ? ?
C011 .3627(3) .2742(3) .74994(15) .0372(16) Uani ? ? 1.00000 ? ?
C012 .5474(3) .1555(3) .75298(18) .0452(19) Uani ? ? 1.00000 ? ?
C021 .3395(3) .2676(2) .58635(14) .0316(14) Uani ? ? 1.00000 ? ?
C022 .4096(4) .3896(3) .5691(2) .048(2) Uani ? ? 1.00000 ? ?
C031 .1967(3) .1338(2) .68110(13) .0263(13) Uani ? ? 1.00000 ? ?
C032 .0850(4) .1195(3) .76085(16) .0415(18) Uani ? ? 1.00000 ? ?
C041 .0697(3) .4000(2) .67992(15) .0341(15) Uani ? ? 1.00000 ? ?
C042 -.0729(3) .4116(3) .61206(17) .0445(18) Uani ? ? 1.00000 ? ?
H1 .316(3) -.019(2) .4985(14) .025(5) Uiso ? ? 1.00000 ? ?
H3 .170(3) .225(2) .3091(13) .015(4) Uiso ? ? 1.00000 ? ?
H5 -.229(3) .161(2) .4074(14) .027(5) Uiso ? ? 1.00000 ? ?
H13a .464(3) .257(2) .3114(14) .027(5) Uiso ? ? 1.00000 ? ?
H13b .604(3) .325(2) .2841(15) .037(6) Uiso ? ? 1.00000 ? ?
H15a -.061(3) .344(3) .1602(17) .043(7) Uiso ? ? 1.00000 ? ?
H15b -.083(3) .430(2) .0732(16) .035(6) Uiso ? ? 1.00000 ? ?
H12' .614(3) .601(2) .0723(14) .030(6) Uiso ? ? 1.00000 ? ?
H13' .664(3) .781(2) -.0134(15) .033(6) Uiso ? ? 1.00000 ? ?
H14' .427(3) .958(3) -.0861(16) .046(7) Uiso ? ? 1.00000 ? ?
H15' .128(4) .960(3) -.0694(17) .052(7) Uiso ? ? 1.00000 ? ?
H16' .073(3) .777(2) .0150(14) .031(6) Uiso ? ? 1.00000 ? ?
H011a .289(3) .271(2) .8049(16) .037(6) Uiso ? ? 1.00000 ? ?
H011b .372(3) .367(3) .7391(16) .041(6) Uiso ? ? 1.00000 ? ?
H012a .603(4) .167(3) .8064(19) .055(8) Uiso ? ? 1.00000 ? ?
H012b .621(4) .162(3) .7026(19) .054(8) Uiso ? ? 1.00000 ? ?
H012c .546(4) .060(3) .7550(18) .057(8) Uiso ? ? 1.00000 ? ?
H021a .251(3) .271(2) .5410(14) .029(5) Uiso ? ? 1.00000 ? ?
H021b .436(3) .174(3) .5875(15) .037(6) Uiso ? ? 1.00000 ? ?
H022a .457(4) .381(3) .511(2) .064(9) Uiso ? ? 1.00000 ? ?
H022b .503(4) .384(3) .6098(18) .054(8) Uiso ? ? 1.00000 ? ?
H022c .314(4) .486(3) .5697(18) .054(8) Uiso ? ? 1.00000 ? ?
H031a .313(3) .058(2) .6799(13) .023(5) Uiso ? ? 1.00000 ? ?
H031b .135(3) .135(2) .6278(14) .026(5) Uiso ? ? 1.00000 ? ?
H032a .072(4) .023(3) .764(2) .074(9) Uiso ? ? 1.00000 ? ?
H032b -.040(4) .191(3) .7599(18) .056(8) Uiso ? ? 1.00000 ? ?
H032c .147(4) .123(3) .8138(19) .056(8) Uiso ? ? 1.00000 ? ?
H041a .104(3) .478(3) .6732(15) .039(6) Uiso ? ? 1.00000 ? ?
H041b .021(3) .394(2) .7414(16) .039(6) Uiso ? ? 1.00000 ? ?
H042a -.173(4) .502(3) .618(2) .069(9) Uiso ? ? 1.00000 ? ?
H042b -.119(5) .330(4) .617(2) .096(12) Uiso ? ? 1.00000 ? ?
H042c -.031(4) .421(3) .553(2) .077(10) Uiso ? ? 1.00000 ? ?

loop_
_atom_site_aniso_label
_atom_site_aniso_U_11
_atom_site_aniso_U_22
_atom_site_aniso_U_33
_atom_site_aniso_U_12
_atom_site_aniso_U_13
_atom_site_aniso_U_23
Ni .01446(15) .01906(16) .01677(16) -.00746(11) -.00103(11) .00271(11)
N1 .0143(7) .0218(7) .0187(7) -.0073(5) -.0035(6) .0038(5)
C2 .0165(8) .0183(7) .0177(8) -.0061(6) -.0009(6) -.0009(6)
O2 .0145(6) .0266(6) .0218(6) -.0092(5) -.0014(5) .0057(5)
N3 .0164(7) .0273(7) .0223(7) -.0113(6) -.0027(6) .0100(6)
C4 .0169(8) .0222(8) .0230(8) -.0087(6) -.0026(6) .0024(6)
O4 .0178(6) .0374(7) .0328(7) -.0124(5) -.0075(5) .0193(6)
N5 .0124(7) .0255(7) .0254(8) -.0078(5) -.0028(6) .0056(6)
C11 .0179(8) .0210(8) .0178(8) -.0070(6) .0007(6) -.0015(6)
N12 .0189(7) .0260(7) .0205(7) -.0102(6) -.0017(6) .0026(6)
C13 .0150(7) .0261(8) .0191(8) -.0079(6) .0002(6) .0002(6)
N13 .0179(8) .0365(9) .0294(8) -.0151(7) -.0070(6) .0143(7)
N14 .0154(7) .0261(7) .0199(7) -.0088(5) -.0017(5) .0033(6)
C15 .0164(8) .0240(8) .0182(8) -.0069(6) -.0002(6) -.0011(6)
N15 .0216(8) .0385(9) .0237(8) -.0172(7) -.0073(6) .0082(7)
N16 .0182(7) .0243(7) .0200(7) -.0084(5) -.0021(6) .0019(5)
C11' .0258(9) .0214(8) .0171(8) -.0100(7) .0005(7) -.0025(6)
C12' .0253(9) .0244(9) .0224(9) -.0105(7) .0008(7) -.0034(7)
C13' .0330(11) .0304(10) .0287(10) -.0183(8) .0078(8) -.0053(8)
C14' .0506(13) .0287(10) .0322(11) -.0220(9) .0037(9) .0046(8)
C15' .0425(12) .0290(10) .0377(12) -.0123(9) -.0060(9) .0111(9)
C16' .0293(10) .0271(9) .0287(10) -.0108(8) -.0039(8) .0040(7)
N0 .0236(8) .0282(8) .0279(8) -.0118(6) .0030(6) -.0087(6)
C011 .0300(11) .0486(13) .0374(12) -.0168(9) .0002(9) -.0206(10)
C012 .0293(11) .0642(17) .0410(13) -.0123(11) -.0047(10) -.0236(12)
C021 .0319(11) .0329(10) .0335(11) -.0159(8) .0110(9) -.0066(8)
C022 .0510(15) .0447(14) .0589(17) -.0301(12) .0147(14) -.0048(12)
C031 .0276(10) .0284(9) .0252(9) -.0128(8) .0002(8) -.0024(7)
C032 .0510(15) .0489(14) .0304(12) -.0257(12) .0059(10) .0018(10)
C041 .0323(11) .0279(10) .0396(12) -.0074(8) .0064(9) -.0077(8)
C042 .0372(13) .0447(14) .0394(13) .0006(10) -.0029(10) .0000(10)

loop_
_atom_type_symbol
_atom_type_description
_atom_type_oxidation_number
_atom_type_number_in_cell
_atom_type_scat_dispersion_real
_atom_type_scat_dispersion_imag
_atom_type_scat_source
C ? 0 38 .002 .002 'Int Tables Vol IV Tables 2.2B and 2.3.1'
H ? 0 64 0 0 'Int Tables Vol IV Tables 2.2B and 2.3.1'
N ? 0 18 .004 .003 'Int Tables Vol IV Tables 2.2B and 2.3.1'
Ni ? 0 1 .285 1.113 'Int Tables Vol IV Tables 2.2B and 2.3.1'
O ? 0 4 .008 .006 'Int Tables Vol IV Tables 2.2B and 2.3.1'

loop_
_diffrn_attenuator_code
_diffrn_attenuator_scale
? ?

loop_
_geom_angle_atom_site_label_1
_geom_angle_atom_site_label_2
_geom_angle_atom_site_label_3
_geom_angle_site_symmetry_1
_geom_angle_site_symmetry_2
_geom_angle_site_symmetry_3
_geom_angle
_geom_angle_publ_flag
N1 Ni N5 . . . 90.33(7) ?
N1 Ni N1 . . '2 556' 180.0000 ?
N1 Ni N5 . . '2 556' 89.69(7) ?
N5 Ni N1 . . '2 556' 89.69(7) ?
N5 Ni N5 . . '2 556' 180.0000 ?
N1 Ni N5 '2 556' . '2 556' 90.30(7) ?
Ni N1 C2 . . . 131.49(11) ?
Ni N1 H1 . . . 123.1(17) ?
C2 N1 H1 . . . 105.2(17) ?
N1 C2 O2 . . . 125.30(14) ?
N1 C2 N3 . . . 118.33(16) ?
O2 C2 N3 . . . 116.37(15) ?
C2 N3 C4 . . . 129.09(16) ?
C2 N3 H3 . . . 115.9(13) ?
C4 N3 H3 . . . 114.9(12) ?
N3 C4 O4 . . . 115.52(16) ?
N3 C4 N5 . . . 118.51(14) ?
O4 C4 N5 . . . 125.96(16) ?
Ni N5 C4 . . . 131.71(12) ?
Ni N5 H5 . . . 118.6(15) ?
C4 N5 H5 . . . 109.6(15) ?
N12 C11 N16 . . . 127.29(17) ?
N12 C11 C11' . . . 116.86(17) ?
N16 C11 C11' . . . 115.85(14) ?
C11 N12 C13 . . . 113.85(17) ?
N12 C13 N13 . . . 117.59(18) ?
N12 C13 N14 . . . 124.81(14) ?
N13 C13 N14 . . . 117.58(17) ?
C13 N13 H13a . . . 116.9(15) ?
C13 N13 H13b . . . 120.5(14) ?
H13a N13 H13b . . . 121(2) ?
C13 N14 C15 . . . 115.09(16) ?
N14 C15 N15 . . . 117.68(17) ?
N14 C15 N16 . . . 125.40(18) ?
N15 C15 N16 . . . 116.91(15) ?
C15 N15 H15a . . . 120.0(18) ?
C15 N15 H15b . . . 117.5(18) ?
H15a N15 H15b . . . 122(3) ?
C11 N16 C15 . . . 113.47(14) ?
C11 C11' C12' . . . 120.37(14) ?
C11 C11' C16' . . . 120.21(18) ?
C12' C11' C16' . . . 119.42(18) ?
C11' C12' C13' . . . 120.28(16) ?
C11' C12' H12' . . . 119.4(16) ?
C13' C12' H12' . . . 120.3(16) ?
C12' C13' C14' . . . 120.0(2) ?
C12' C13' H13' . . . 119.6(14) ?
C14' C13' H13' . . . 120.3(14) ?
C13' C14' C15' . . . 120.0(2) ?
C13' C14' H14' . . . 121.7(15) ?
C15' C14' H14' . . . 118.3(15) ?
C14' C15' C16' . . . 120.23(18) ?
C14' C15' H15' . . . 121.7(19) ?
C16' C15' H15' . . . 118.0(18) ?
C11' C16' C15' . . . 120.0(2) ?
C11' C16' H16' . . . 119.0(12) ?
C15' C16' H16' . . . 121.0(12) ?
C011 N0 C021 . . . 111.21(17) ?
C011 N0 C031 . . . 110.74(15) ?
C011 N0 C041 . . . 106.97(16) ?
C021 N0 C031 . . . 106.29(15) ?
C021 N0 C041 . . . 111.47(14) ?
C031 N0 C041 . . . 110.22(16) ?
N0 C011 C012 . . . 115.0(2) ?
N0 C011 H011a . . . 105.2(15) ?
N0 C011 H011b . . . 101.0(15) ?
C012 C011 H011a . . . 111.1(11) ?
C012 C011 H011b . . . 112.4(14) ?
H011a C011 H011b . . . 112(2) ?
C011 C012 H012a . . . 105.6(14) ?
C011 C012 H012b . . . 111.2(14) ?
C011 C012 H012c . . . 115.9(16) ?
H012a C012 H012b . . . 111(3) ?
H012a C012 H012c . . . 107(2) ?
H012b C012 H012c . . . 106(2) ?
N0 C021 C022 . . . 114.9(2) ?
N0 C021 H021a . . . 106.3(13) ?
N0 C021 H021b . . . 103.5(14) ?
C022 C021 H021a . . . 109.3(14) ?
C022 C021 H021b . . . 113.2(17) ?
H021a C021 H021b . . . 109(2) ?
C021 C022 H022a . . . 106(2) ?
C021 C022 H022b . . . 110.9(18) ?
C021 C022 H022c . . . 114(2) ?
H022a C022 H022b . . . 110(3) ?
H022a C022 H022c . . . 105(2) ?
H022b C022 H022c . . . 110(2) ?
N0 C031 C032 . . . 115.30(18) ?
N0 C031 H031a . . . 104.2(15) ?
N0 C031 H031b . . . 104.5(14) ?
C032 C031 H031a . . . 111.8(13) ?
C032 C031 H031b . . . 111.7(14) ?
H031a C031 H031b . . . 108.7(17) ?
C031 C032 H032a . . . 110.7(17) ?
C031 C032 H032b . . . 112.6(17) ?
C031 C032 H032c . . . 110.7(18) ?
H032a C032 H032b . . . 106(3) ?
H032a C032 H032c . . . 105(2) ?
H032b C032 H032c . . . 111(2) ?
N0 C041 C042 . . . 115.17(19) ?
N0 C041 H041a . . . 106.8(13) ?
N0 C041 H041b . . . 105.0(11) ?
C042 C041 H041a . . . 108.6(14) ?
C042 C041 H041b . . . 111.2(15) ?
H041a C041 H041b . . . 110(2) ?
C041 C042 H042a . . . 109(2) ?
C041 C042 H042b . . . 112(2) ?
C041 C042 H042c . . . 112(2) ?
H042a C042 H042b . . . 110(3) ?
H042a C042 H042c . . . 102(2) ?
H042b C042 H042c . . . 110(3) ?

loop_
_geom_bond_atom_site_label_1
_geom_bond_atom_site_label_2
_geom_bond_site_symmetry_1
_geom_bond_site_symmetry_2
_geom_bond_distance
_geom_bond_publ_flag
Ni N1 . . 1.8738(16) ?
Ni N5 . . 1.8645(14) ?
Ni N1 . '2 556' 1.8742(16) ?
Ni N5 . '2 556' 1.8651(14) ?
N1 C2 . . 1.325(2) ?
N1 H1 . . .81(2) ?
C2 O2 . . 1.269(2) ?
C2 N3 . . 1.391(2) ?
N3 C4 . . 1.387(2) ?
N3 H3 . . .85(2) ?
C4 O4 . . 1.263(2) ?
C4 N5 . . 1.322(2) ?
N5 H5 . . .84(2) ?
C11 N12 . . 1.329(2) ?
C11 N16 . . 1.344(3) ?
C11 C11' . . 1.489(3) ?
N12 C13 . . 1.361(2) ?
C13 N13 . . 1.334(2) ?
C13 N14 . . 1.349(3) ?
N13 H13a . . .86(2) ?
N13 H13b . . .90(3) ?
N14 C15 . . 1.339(2) ?
C15 N15 . . 1.342(3) ?
C15 N16 . . 1.357(2) ?
N15 H15a . . .87(3) ?
N15 H15b . . .88(2) ?
C11' C12' . . 1.396(3) ?
C11' C16' . . 1.393(2) ?
C12' C13' . . 1.387(3) ?
C12' H12' . . .95(2) ?
C13' C14' . . 1.385(3) ?
C13' H13' . . .90(3) ?
C14' C15' . . 1.388(4) ?
C14' H14' . . .93(3) ?
C15' C16' . . 1.388(3) ?
C15' H15' . . .97(2) ?
C16' H16' . . .98(3) ?
N0 C011 . . 1.521(3) ?
N0 C021 . . 1.521(3) ?
N0 C031 . . 1.523(3) ?
N0 C041 . . 1.514(2) ?
C011 C012 . . 1.512(3) ?
C011 H011a . . 1.01(2) ?
C011 H011b . . .96(3) ?
C012 H012a . . .97(3) ?
C012 H012b . . .96(3) ?
C012 H012c . . .96(3) ?
C021 C022 . . 1.516(4) ?
C021 H021a . . .98(2) ?
C021 H021b . . .98(2) ?
C022 H022a . . .94(3) ?
C022 H022b . . .96(3) ?
C022 H022c . . .99(2) ?
C031 C032 . . 1.510(3) ?
C031 H031a . . .955(18) ?
C031 H031b . . .96(2) ?
C032 H032a . . 1.01(4) ?
C032 H032b . . .99(3) ?
C032 H032c . . .96(3) ?
C041 C042 . . 1.513(4) ?
C041 H041a . . .91(3) ?
C041 H041b . . 1.01(2) ?
C042 H042a . . .98(3) ?
C042 H042b . . 1.00(4) ?
C042 H042c . . .96(3) ?

loop_
_geom_hbond_atom_site_label_D
_geom_hbond_atom_site_label_H
_geom_hbond_atom_site_label_A
_geom_hbond_site_symmetry_D
_geom_hbond_site_symmetry_H
_geom_hbond_site_symmetry_A
_geom_hbond_distance_DH
_geom_hbond_distance_HA
_geom_hbond_distance_DA
_geom_hbond_angle_DHA
_geom_hbond_publ_flag
? ? ? ? ? ? ? ? ? ? ?

loop_
_geom_torsion_atom_site_label_1
_geom_torsion_atom_site_label_2
_geom_torsion_atom_site_label_3
_geom_torsion_atom_site_label_4
_geom_torsion_site_symmetry_1
_geom_torsion_site_symmetry_2
_geom_torsion_site_symmetry_3
_geom_torsion_site_symmetry_4
_geom_torsion
_geom_torsion_publ_flag
? ? ? ? ? ? ? ? ? ?
